data_1520758
loop_
_publ_author_name
'Xu, Sanjia'
'Ciufolini, Marco A.'

_publ_section_title
;
 Formal Synthesis of (+-)-Tetrodotoxin via the Oxidative Amidation of a
 Phenol: On the Structure of the Sato Lactone.
;
_journal_issue 10
_journal_name_full 'Organic letters'
_journal_page_first 2424
_journal_page_last 2427
_journal_paper_doi 10.1021/acs.orglett.5b00935
_journal_volume 17
_journal_year 2015
_chemical_formula_moiety 'C22 H33 N O9'
_chemical_formula_sum 'C22 H33 N O9'
_chemical_formula_weight 455.49
_space_group_crystal_system triclinic
_space_group_IT_number 2
_space_group_name_Hall '-P 1'
_space_group_name_H-M_alt 'P -1'
_symmetry_space_group_name_Hall '-P 1'
_symmetry_space_group_name_H-M 'P -1'
_atom_sites_solution_hydrogens mixed
_atom_sites_solution_primary direct
_audit_creation_date 2014-12-15
_audit_creation_method
;
Olex2 1.2
(compiled 2014.11.28 svn.r3106 for OlexSys, GUI svn.r4959)
;
_cell_angle_alpha 60.570(5)
_cell_angle_beta 81.210(6)
_cell_angle_gamma 75.803(5)
_cell_formula_units_Z 2
_cell_length_a 9.9044(10)
_cell_length_b 11.8847(11)
_cell_length_c 11.9608(11)
_cell_measurement_reflns_used 8716
_cell_measurement_temperature 100(2)
_cell_measurement_theta_max 30.06
_cell_measurement_theta_min 2.58
_cell_volume 1187.9(2)
_computing_cell_refinement 'SAINT v8.34A (Bruker, 2013)'
_computing_data_reduction 'SAINT v8.34A (Bruker, 2013)'
_computing_molecular_graphics 'Olex2 (Dolomanov et al., 2009)'
_computing_publication_material 'Olex2 (Dolomanov et al., 2009)'
_computing_structure_refinement 'XL (Sheldrick, 2008)'
_computing_structure_solution 'ShelXT (Sheldrick, 2008)'
_diffrn_ambient_temperature 100(2)
_diffrn_detector 'Bruker APEX2 area detector'
_diffrn_detector_area_resol_mean 7.9
_diffrn_detector_type 'CCD area detector'
_diffrn_measured_fraction_theta_full 1.000
_diffrn_measured_fraction_theta_max 0.988
_diffrn_measurement_device_type 'Bruker X8 APEX2 area detector'
_diffrn_measurement_method '\f and \w scans'
_diffrn_radiation_monochromator graphite
_diffrn_radiation_probe x-ray
_diffrn_radiation_type MoK\a
_diffrn_radiation_wavelength 0.71073
_diffrn_reflns_av_R_equivalents 0.0345
_diffrn_reflns_av_unetI/netI 0.0309
_diffrn_reflns_laue_measured_fraction_full 1.000
_diffrn_reflns_laue_measured_fraction_max 0.988
_diffrn_reflns_limit_h_max 13
_diffrn_reflns_limit_h_min -13
_diffrn_reflns_limit_k_max 16
_diffrn_reflns_limit_k_min -16
_diffrn_reflns_limit_l_max 16
_diffrn_reflns_limit_l_min -16
_diffrn_reflns_number 30781
_diffrn_reflns_point_group_measured_fraction_full 1.000
_diffrn_reflns_point_group_measured_fraction_max 0.988
_diffrn_reflns_theta_full 25.000
_diffrn_reflns_theta_max 30.243
_diffrn_reflns_theta_min 1.956
_diffrn_source 'sealed X-ray tube'
_diffrn_standards_number 0
_exptl_absorpt_coefficient_mu 0.099
_exptl_absorpt_correction_T_max 0.989
_exptl_absorpt_correction_T_min 0.880
_exptl_absorpt_correction_type multi-scan
_exptl_absorpt_process_details
;
SADABS-2014/4 (Bruker,2014/4) was used for absorption correction.
wR2(int) was 0.0577 before and 0.0460 after correction.
The Ratio of minimum to maximum transmission is 0.8897.
The \l/2 correction factor is 0.00150.
;
_exptl_crystal_colour colourless
_exptl_crystal_colour_primary colourless
_exptl_crystal_density_diffrn 1.273
_exptl_crystal_description prism
_exptl_crystal_F_000 488
_exptl_crystal_size_max 0.42
_exptl_crystal_size_mid 0.29
_exptl_crystal_size_min 0.11
_refine_diff_density_max 0.469
_refine_diff_density_min -0.241
_refine_diff_density_rms 0.048
_refine_ls_extinction_method none
_refine_ls_goodness_of_fit_ref 1.025
_refine_ls_hydrogen_treatment mixed
_refine_ls_matrix_type full
_refine_ls_number_parameters 304
_refine_ls_number_reflns 6971
_refine_ls_number_restraints 0
_refine_ls_restrained_S_all 1.025
_refine_ls_R_factor_all 0.0504
_refine_ls_R_factor_gt 0.0383
_refine_ls_shift/su_max 0.001
_refine_ls_shift/su_mean 0.000
_refine_ls_structure_factor_coef Fsqd
_refine_ls_weighting_details 'w=1/[\s^2^(Fo^2^)+(0.0523P)^2^+0.2634P] where P=(Fo^2^+2Fc^2^)/3'
_refine_ls_weighting_scheme calc
_refine_ls_wR_factor_gt 0.0963
_refine_ls_wR_factor_ref 0.1033
_reflns_Friedel_coverage 0.000
_reflns_number_gt 5642
_reflns_number_total 6971
_reflns_threshold_expression 'I > 2\s(I)'
_cod_data_source_file ol5b00935_si_004.cif
_cod_data_source_block mc064
_cod_depositor_comments
;
The following automatic conversions were performed:

'_diffrn_radiation_probe' value 'X-ray' changed to 'x-ray' according
to
/usr/data/users/saulius/crontab/automatic-downloads/current/ACS/lib/dictionaries/cif_core.dic
dictionary named 'cif_core.dic' version 2.4.2 from 2011-04-26.

Automatic conversion script
Id: cif_fix_values 3271 2015-04-21 07:52:19Z andrius 
;
_cod_database_code 1520758
_shelxl_version_number 2014/6
_shelx_space_group_comment
;
The symmetry employed for this shelxl refinement is uniquely defined
by the following loop, which should always be used as a source of
symmetry information in preference to the above space-group names.
They are only intended as comments.
;
_olex2_refinement_description
;
1. Fixed Uiso
 At 1.2 times of:
  All C(H) groups, All C(H,H) groups
 At 1.5 times of:
  All C(H,H,H) groups
2.a Ternary CH refined with riding coordinates:
 C4A(H4A), C5(H5), C7(H7), C8(H8), C9(H9)
2.b Secondary CH2 refined with riding coordinates:
 C11(H11A,H11B)
2.c Aromatic/amide H refined with riding coordinates:
 C4(H4)
2.d X=CH2 refined with riding coordinates:
 C12(H12A,H12B)
2.e Idealised Me refined as rotating group:
 C14(H14A,H14B,H14C), C15(H15A,H15B,H15C), C17(H17A,H17B,H17C), C18(H18A,H18B,
 H18C), C21(H21A,H21B,H21C), C22(H22A,H22B,H22C), C23(H23A,H23B,H23C)
;
_olex2_submission_special_instructions 'No special instructions were received'

loop_
_space_group_symop_operation_xyz
'x, y, z'
'-x, -y, -z'

loop_
_atom_site_label
_atom_site_type_symbol
_atom_site_fract_x
_atom_site_fract_y
_atom_site_fract_z
_atom_site_U_iso_or_equiv
_atom_site_adp_type
_atom_site_occupancy
_atom_site_site_symmetry_order
_atom_site_calc_flag
_atom_site_refinement_flags_posn
O1 O -0.37986(7) -0.94877(7) -0.47079(7) 0.01533(15) Uani 1 1 d .
O2 O -0.63999(7) -0.65804(7) -0.50671(7) 0.01498(15) Uani 1 1 d .
O3 O -0.74800(7) -0.83380(7) -0.38931(8) 0.01729(16) Uani 1 1 d .
O4 O -0.34812(7) -0.83678(7) -0.29700(7) 0.01445(15) Uani 1 1 d .
O5 O -0.20887(7) -0.68873(7) -0.41802(7) 0.01326(14) Uani 1 1 d .
O6 O -0.09508(8) -0.86884(8) -0.63830(7) 0.01733(16) Uani 1 1 d .
O7 O -0.18091(8) -1.06742(7) -0.38638(7) 0.01825(16) Uani 1 1 d .
O8 O -0.14175(8) -0.43860(7) -0.86797(7) 0.01821(16) Uani 1 1 d .
O9 O -0.36281(8) -0.43673(7) -0.77863(7) 0.01809(16) Uani 1 1 d .
N1 N -0.18788(9) -0.61821(8) -0.69769(8) 0.01291(16) Uani 1 1 d .
C4 C -0.35966(11) -0.75167(11) -0.75994(11) 0.0186(2) Uani 1 1 d .
H4 H -0.3111 -0.8379 -0.7422 0.022 Uiso 1 1 calc R
C4A C -0.39723(10) -0.71992(10) -0.65030(9) 0.01272(18) Uani 1 1 d .
H4A H -0.4629 -0.6327 -0.6828 0.015 Uiso 1 1 calc R
C5 C -0.47079(10) -0.82063(9) -0.53838(10) 0.01287(18) Uani 1 1 d .
H5 H -0.5482 -0.8332 -0.5734 0.015 Uiso 1 1 calc R
C6 C -0.53521(10) -0.77184(9) -0.44116(10) 0.01274(18) Uani 1 1 d .
C7 C -0.43235(10) -0.72743(9) -0.39637(9) 0.01240(18) Uani 1 1 d .
H7 H -0.4855 -0.6666 -0.3625 0.015 Uiso 1 1 calc R
C8 C -0.32148(10) -0.66050(9) -0.49589(9) 0.01152(17) Uani 1 1 d .
H8 H -0.3575 -0.5631 -0.5411 0.014 Uiso 1 1 calc R
C8A C -0.27061(10) -0.70894(9) -0.59763(9) 0.01112(17) Uani 1 1 d .
C9 C -0.17175(10) -0.84419(9) -0.53914(9) 0.01238(18) Uani 1 1 d .
H9 H -0.1048 -0.8440 -0.4846 0.015 Uiso 1 1 calc R
C10 C -0.24535(10) -0.96013(10) -0.45797(10) 0.01370(19) Uani 1 1 d .
C11 C -0.61848(10) -0.86655(10) -0.33239(10) 0.0161(2) Uani 1 1 d .
H11A H -0.5729 -0.9595 -0.3061 0.019 Uiso 1 1 calc R
H11B H -0.6306 -0.8515 -0.2567 0.019 Uiso 1 1 calc R
C12 C -0.39133(16) -0.66494(15) -0.87905(13) 0.0334(3) Uani 1 1 d .
H12A H -0.4399 -0.5782 -0.8988 0.040 Uiso 1 1 calc R
H12B H -0.3657 -0.6890 -0.9454 0.040 Uiso 1 1 calc R
C13 C -0.77592(10) -0.69444(10) -0.46792(10) 0.01466(19) Uani 1 1 d .
C14 C -0.84931(12) -0.66108(11) -0.58459(11) 0.0211(2) Uani 1 1 d .
H14A H -0.8578 -0.5668 -0.6447 0.032 Uiso 1 1 calc GR
H14B H -0.9424 -0.6824 -0.5588 0.032 Uiso 1 1 calc GR
H14C H -0.7956 -0.7122 -0.6263 0.032 Uiso 1 1 calc GR
C15 C -0.85552(11) -0.62510(11) -0.39337(11) 0.0183(2) Uani 1 1 d .
H15A H -0.8060 -0.6549 -0.3157 0.027 Uiso 1 1 calc GR
H15B H -0.9490 -0.6458 -0.3692 0.027 Uiso 1 1 calc GR
H15C H -0.8632 -0.5297 -0.4469 0.027 Uiso 1 1 calc GR
C16 C -0.24023(11) -0.78171(10) -0.28705(10) 0.01505(19) Uani 1 1 d .
C17 C -0.28935(12) -0.70883(12) -0.20869(11) 0.0222(2) Uani 1 1 d .
H17A H -0.3676 -0.6363 -0.2505 0.033 Uiso 1 1 calc GR
H17B H -0.2126 -0.6734 -0.2030 0.033 Uiso 1 1 calc GR
H17C H -0.3195 -0.7698 -0.1221 0.033 Uiso 1 1 calc GR
C18 C -0.11395(11) -0.88940(11) -0.23174(11) 0.0198(2) Uani 1 1 d .
H18A H -0.1300 -0.9426 -0.1391 0.030 Uiso 1 1 calc GR
H18B H -0.0324 -0.8500 -0.2473 0.030 Uiso 1 1 calc GR
H18C H -0.0974 -0.9456 -0.2729 0.030 Uiso 1 1 calc GR
C19 C -0.24311(10) -0.49252(10) -0.78255(9) 0.01363(18) Uani 1 1 d .
C20 C -0.17494(13) -0.31535(11) -0.98910(10) 0.0226(2) Uani 1 1 d .
C21 C -0.03105(16) -0.29383(13) -1.04982(14) 0.0372(3) Uani 1 1 d .
H21A H 0.0218 -0.2833 -0.9938 0.056 Uiso 1 1 calc GR
H21B H -0.0400 -0.2143 -1.1336 0.056 Uiso 1 1 calc GR
H21C H 0.0180 -0.3700 -1.0613 0.056 Uiso 1 1 calc GR
C22 C -0.2591(2) -0.33791(16) -1.06890(13) 0.0448(4) Uani 1 1 d .
H22A H -0.2098 -0.4150 -1.0786 0.067 Uiso 1 1 calc GR
H22B H -0.2718 -0.2602 -1.1538 0.067 Uiso 1 1 calc GR
H22C H -0.3504 -0.3531 -1.0260 0.067 Uiso 1 1 calc GR
C23 C -0.24990(14) -0.20086(11) -0.96555(13) 0.0301(3) Uani 1 1 d .
H23A H -0.3404 -0.2181 -0.9218 0.045 Uiso 1 1 calc GR
H23B H -0.2642 -0.1199 -1.0479 0.045 Uiso 1 1 calc GR
H23C H -0.1936 -0.1906 -0.9118 0.045 Uiso 1 1 calc GR
H1 H -0.1104(15) -0.6542(14) -0.7231(13) 0.024(4) Uiso 1 1 d .
H6 H -0.0107(19) -0.8944(17) -0.6182(16) 0.039(4) Uiso 1 1 d .

loop_
_atom_site_aniso_label
_atom_site_aniso_U_11
_atom_site_aniso_U_22
_atom_site_aniso_U_33
_atom_site_aniso_U_23
_atom_site_aniso_U_13
_atom_site_aniso_U_12
O1 0.0118(3) 0.0104(3) 0.0232(4) -0.0080(3) 0.0012(3) -0.0022(3)
O2 0.0080(3) 0.0108(3) 0.0228(4) -0.0057(3) 0.0005(3) -0.0019(2)
O3 0.0116(3) 0.0128(3) 0.0274(4) -0.0092(3) 0.0014(3) -0.0044(3)
O4 0.0135(3) 0.0129(3) 0.0150(3) -0.0040(3) -0.0006(3) -0.0050(3)
O5 0.0131(3) 0.0136(3) 0.0127(3) -0.0047(3) -0.0009(3) -0.0052(3)
O6 0.0139(3) 0.0190(4) 0.0180(4) -0.0106(3) 0.0035(3) 0.0001(3)
O7 0.0158(3) 0.0113(3) 0.0227(4) -0.0056(3) 0.0009(3) -0.0008(3)
O8 0.0198(4) 0.0138(3) 0.0154(4) -0.0035(3) 0.0060(3) -0.0054(3)
O9 0.0152(3) 0.0143(3) 0.0195(4) -0.0051(3) 0.0005(3) -0.0013(3)
N1 0.0105(4) 0.0122(4) 0.0143(4) -0.0053(3) 0.0027(3) -0.0034(3)
C4 0.0163(5) 0.0245(5) 0.0209(5) -0.0143(4) 0.0007(4) -0.0067(4)
C4A 0.0111(4) 0.0129(4) 0.0145(4) -0.0066(4) -0.0002(3) -0.0030(3)
C5 0.0099(4) 0.0106(4) 0.0181(5) -0.0071(4) -0.0002(3) -0.0016(3)
C6 0.0093(4) 0.0105(4) 0.0168(5) -0.0056(4) 0.0013(3) -0.0022(3)
C7 0.0115(4) 0.0115(4) 0.0141(4) -0.0062(4) 0.0016(3) -0.0030(3)
C8 0.0106(4) 0.0104(4) 0.0142(4) -0.0061(3) 0.0000(3) -0.0028(3)
C8A 0.0098(4) 0.0100(4) 0.0127(4) -0.0048(3) 0.0011(3) -0.0029(3)
C9 0.0108(4) 0.0112(4) 0.0142(4) -0.0060(4) 0.0021(3) -0.0022(3)
C10 0.0131(4) 0.0124(4) 0.0168(5) -0.0088(4) 0.0023(4) -0.0021(3)
C11 0.0119(4) 0.0129(4) 0.0206(5) -0.0061(4) 0.0024(4) -0.0037(3)
C12 0.0431(8) 0.0388(7) 0.0239(6) -0.0173(6) -0.0035(5) -0.0108(6)
C13 0.0094(4) 0.0127(4) 0.0230(5) -0.0092(4) 0.0018(4) -0.0039(3)
C14 0.0176(5) 0.0208(5) 0.0285(6) -0.0140(5) -0.0042(4) -0.0028(4)
C15 0.0148(5) 0.0167(5) 0.0263(5) -0.0131(4) 0.0041(4) -0.0046(4)
C16 0.0150(4) 0.0162(5) 0.0139(4) -0.0060(4) 0.0007(4) -0.0062(4)
C17 0.0246(5) 0.0284(6) 0.0196(5) -0.0152(5) 0.0015(4) -0.0081(5)
C18 0.0181(5) 0.0176(5) 0.0191(5) -0.0041(4) -0.0046(4) -0.0039(4)
C19 0.0163(4) 0.0132(4) 0.0122(4) -0.0060(4) 0.0009(4) -0.0053(4)
C20 0.0348(6) 0.0140(5) 0.0133(5) -0.0028(4) 0.0057(4) -0.0070(4)
C21 0.0436(8) 0.0218(6) 0.0317(7) -0.0065(5) 0.0225(6) -0.0101(6)
C22 0.0754(12) 0.0350(8) 0.0211(6) -0.0041(6) -0.0110(7) -0.0209(8)
C23 0.0377(7) 0.0142(5) 0.0268(6) -0.0049(5) 0.0108(5) -0.0040(5)

loop_
_atom_type_symbol
_atom_type_description
_atom_type_scat_dispersion_real
_atom_type_scat_dispersion_imag
_atom_type_scat_source
C C 0.0033 0.0016 'International Tables Vol C Tables 4.2.6.8 and 6.1.1.4'
H H 0.0000 0.0000 'International Tables Vol C Tables 4.2.6.8 and 6.1.1.4'
N N 0.0061 0.0033 'International Tables Vol C Tables 4.2.6.8 and 6.1.1.4'
O O 0.0106 0.0060 'International Tables Vol C Tables 4.2.6.8 and 6.1.1.4'

loop_
_geom_angle_atom_site_label_1
_geom_angle_atom_site_label_2
_geom_angle_atom_site_label_3
_geom_angle
C10 O1 C5 121.71(8)
C6 O2 C13 108.97(7)
C11 O3 C13 106.38(7)
C16 O4 C7 103.89(7)
C8 O5 C16 108.75(7)
C9 O6 H6 106.4(11)
C19 O8 C20 121.34(9)
C8A N1 H1 116.1(9)
C19 N1 C8A 123.37(8)
C19 N1 H1 115.8(9)
C4A C4 H4 118.7
C12 C4 H4 118.7
C12 C4 C4A 122.65(11)
C4 C4A H4A 107.6
C4 C4A C5 112.37(8)
C4 C4A C8A 113.53(8)
C5 C4A H4A 107.6
C5 C4A C8A 107.75(8)
C8A C4A H4A 107.6
O1 C5 C4A 113.23(8)
O1 C5 H5 107.8
O1 C5 C6 108.53(8)
C4A C5 H5 107.8
C4A C5 C6 111.36(8)
C6 C5 H5 107.8
O2 C6 C5 106.37(8)
O2 C6 C7 106.43(8)
O2 C6 C11 102.80(7)
C7 C6 C5 113.36(8)
C7 C6 C11 114.15(8)
C11 C6 C5 112.61(8)
O4 C7 C6 111.66(8)
O4 C7 H7 108.8
O4 C7 C8 101.75(7)
C6 C7 H7 108.8
C6 C7 C8 116.67(8)
C8 C7 H7 108.8
O5 C8 C7 102.89(7)
O5 C8 H8 109.1
O5 C8 C8A 110.36(7)
C7 C8 H8 109.1
C7 C8 C8A 116.13(8)
C8A C8 H8 109.1
N1 C8A C4A 112.92(8)
N1 C8A C8 108.34(8)
N1 C8A C9 105.71(7)
C4A C8A C8 109.71(7)
C9 C8A C4A 108.94(8)
C9 C8A C8 111.19(8)
O6 C9 C8A 110.18(8)
O6 C9 H9 108.8
O6 C9 C10 105.94(8)
C8A C9 H9 108.8
C10 C9 C8A 114.22(8)
C10 C9 H9 108.8
O1 C10 C9 121.10(9)
O7 C10 O1 117.89(9)
O7 C10 C9 120.83(9)
O3 C11 C6 102.39(8)
O3 C11 H11A 111.3
O3 C11 H11B 111.3
C6 C11 H11A 111.3
C6 C11 H11B 111.3
H11A C11 H11B 109.2
C4 C12 H12A 120.0
C4 C12 H12B 120.0
H12A C12 H12B 120.0
O2 C13 C14 109.49(9)
O2 C13 C15 108.28(8)
O3 C13 O2 105.32(7)
O3 C13 C14 108.87(8)
O3 C13 C15 111.50(9)
C14 C13 C15 113.08(9)
C13 C14 H14A 109.5
C13 C14 H14B 109.5
C13 C14 H14C 109.5
H14A C14 H14B 109.5
H14A C14 H14C 109.5
H14B C14 H14C 109.5
C13 C15 H15A 109.5
C13 C15 H15B 109.5
C13 C15 H15C 109.5
H15A C15 H15B 109.5
H15A C15 H15C 109.5
H15B C15 H15C 109.5
O4 C16 O5 104.54(8)
O4 C16 C17 111.68(8)
O4 C16 C18 109.27(8)
O5 C16 C17 109.23(8)
O5 C16 C18 109.96(8)
C18 C16 C17 111.90(9)
C16 C17 H17A 109.5
C16 C17 H17B 109.5
C16 C17 H17C 109.5
H17A C17 H17B 109.5
H17A C17 H17C 109.5
H17B C17 H17C 109.5
C16 C18 H18A 109.5
C16 C18 H18B 109.5
C16 C18 H18C 109.5
H18A C18 H18B 109.5
H18A C18 H18C 109.5
H18B C18 H18C 109.5
O8 C19 N1 108.71(8)
O9 C19 O8 125.94(9)
O9 C19 N1 125.29(9)
O8 C20 C21 102.01(10)
O8 C20 C22 108.92(10)
O8 C20 C23 111.97(9)
C22 C20 C21 111.74(12)
C22 C20 C23 111.69(12)
C23 C20 C21 110.13(10)
C20 C21 H21A 109.5
C20 C21 H21B 109.5
C20 C21 H21C 109.5
H21A C21 H21B 109.5
H21A C21 H21C 109.5
H21B C21 H21C 109.5
C20 C22 H22A 109.5
C20 C22 H22B 109.5
C20 C22 H22C 109.5
H22A C22 H22B 109.5
H22A C22 H22C 109.5
H22B C22 H22C 109.5
C20 C23 H23A 109.5
C20 C23 H23B 109.5
C20 C23 H23C 109.5
H23A C23 H23B 109.5
H23A C23 H23C 109.5
H23B C23 H23C 109.5

loop_
_geom_bond_atom_site_label_1
_geom_bond_atom_site_label_2
_geom_bond_distance
O1 C5 1.4573(12)
O1 C10 1.3306(12)
O2 C6 1.4280(12)
O2 C13 1.4535(12)
O3 C11 1.4221(13)
O3 C13 1.4242(12)
O4 C7 1.4321(12)
O4 C16 1.4293(12)
O5 C8 1.4321(12)
O5 C16 1.4458(12)
O6 C9 1.4234(11)
O6 H6 0.845(18)
O7 C10 1.2089(12)
O8 C19 1.3495(12)
O8 C20 1.4753(13)
O9 C19 1.2147(12)
N1 C8A 1.4601(12)
N1 C19 1.3564(13)
N1 H1 0.872(15)
C4 H4 0.9500
C4 C4A 1.5064(14)
C4 C12 1.3136(17)
C4A H4A 1.0000
C4A C5 1.5200(14)
C4A C8A 1.5457(13)
C5 H5 1.0000
C5 C6 1.5329(13)
C6 C7 1.5204(14)
C6 C11 1.5258(14)
C7 H7 1.0000
C7 C8 1.5343(13)
C8 H8 1.0000
C8 C8A 1.5572(13)
C8A C9 1.5376(13)
C9 H9 1.0000
C9 C10 1.5279(14)
C11 H11A 0.9900
C11 H11B 0.9900
C12 H12A 0.9500
C12 H12B 0.9500
C13 C14 1.5026(15)
C13 C15 1.5114(14)
C14 H14A 0.9800
C14 H14B 0.9800
C14 H14C 0.9800
C15 H15A 0.9800
C15 H15B 0.9800
C15 H15C 0.9800
C16 C17 1.5223(15)
C16 C18 1.5085(15)
C17 H17A 0.9800
C17 H17B 0.9800
C17 H17C 0.9800
C18 H18A 0.9800
C18 H18B 0.9800
C18 H18C 0.9800
C20 C21 1.5179(18)
C20 C22 1.5109(19)
C20 C23 1.5164(16)
C21 H21A 0.9800
C21 H21B 0.9800
C21 H21C 0.9800
C22 H22A 0.9800
C22 H22B 0.9800
C22 H22C 0.9800
C23 H23A 0.9800
C23 H23B 0.9800
C23 H23C 0.9800

loop_
_geom_hbond_atom_site_label_D
_geom_hbond_atom_site_label_H
_geom_hbond_atom_site_label_A
_geom_hbond_distance_DH
_geom_hbond_distance_HA
_geom_hbond_distance_DA
_geom_hbond_angle_DHA
_geom_hbond_site_symmetry_A
C8 H8 O9 1.00 2.48 3.1189(13) 121.4 .
O6 H6 O7 0.845(18) 1.843(18) 2.6728(11) 167.1(16) 2_534

loop_
_geom_torsion_atom_site_label_1
_geom_torsion_atom_site_label_2
_geom_torsion_atom_site_label_3
_geom_torsion_atom_site_label_4
_geom_torsion
O1 C5 C6 O2 -170.58(7)
O1 C5 C6 C7 72.80(10)
O1 C5 C6 C11 -58.71(10)
O2 C6 C7 O4 161.85(7)
O2 C6 C7 C8 -81.75(10)
O2 C6 C11 O3 32.96(9)
O4 C7 C8 O5 -31.26(9)
O4 C7 C8 C8A 89.39(9)
O5 C8 C8A N1 -74.50(9)
O5 C8 C8A C4A 161.82(8)
O5 C8 C8A C9 41.24(10)
O6 C9 C10 O1 -101.57(10)
O6 C9 C10 O7 73.43(12)
N1 C8A C9 O6 -45.42(10)
N1 C8A C9 C10 -164.51(8)
C4 C4A C5 O1 69.48(11)
C4 C4A C5 C6 -167.89(8)
C4 C4A C8A N1 52.65(11)
C4 C4A C8A C8 173.60(8)
C4 C4A C8A C9 -64.46(10)
C4A C5 C6 O2 64.13(10)
C4A C5 C6 C7 -52.49(11)
C4A C5 C6 C11 176.00(8)
C4A C8A C9 O6 76.19(9)
C4A C8A C9 C10 -42.89(11)
C5 O1 C10 O7 170.16(9)
C5 O1 C10 C9 -14.69(13)
C5 C4A C8A N1 177.77(7)
C5 C4A C8A C8 -61.28(9)
C5 C4A C8A C9 60.66(9)
C5 C6 C7 O4 -81.58(10)
C5 C6 C7 C8 34.82(11)
C5 C6 C11 O3 -81.10(9)
C6 O2 C13 O3 -5.96(10)
C6 O2 C13 C14 -122.87(9)
C6 O2 C13 C15 113.43(9)
C6 C7 C8 O5 -153.01(8)
C6 C7 C8 C8A -32.36(12)
C7 O4 C16 O5 -37.95(9)
C7 O4 C16 C17 80.04(10)
C7 O4 C16 C18 -155.61(8)
C7 C6 C11 O3 147.78(8)
C7 C8 C8A N1 168.95(8)
C7 C8 C8A C4A 45.27(11)
C7 C8 C8A C9 -75.31(10)
C8 O5 C16 O4 17.26(10)
C8 O5 C16 C17 -102.39(9)
C8 O5 C16 C18 134.45(8)
C8 C8A C9 O6 -162.77(8)
C8 C8A C9 C10 78.14(10)
C8A N1 C19 O8 -175.31(8)
C8A N1 C19 O9 7.36(16)
C8A C4A C5 O1 -56.32(10)
C8A C4A C5 C6 66.30(10)
C8A C9 C10 O1 19.89(13)
C8A C9 C10 O7 -165.11(9)
C10 O1 C5 C4A 33.82(12)
C10 O1 C5 C6 -90.36(10)
C11 O3 C13 O2 28.10(10)
C11 O3 C13 C14 145.44(9)
C11 O3 C13 C15 -89.11(9)
C11 C6 C7 O4 49.17(10)
C11 C6 C7 C8 165.57(8)
C12 C4 C4A C5 129.28(12)
C12 C4 C4A C8A -108.12(13)
C13 O2 C6 C5 102.00(8)
C13 O2 C6 C7 -136.84(8)
C13 O2 C6 C11 -16.54(10)
C13 O3 C11 C6 -37.87(9)
C16 O4 C7 C6 167.79(8)
C16 O4 C7 C8 42.62(9)
C16 O5 C8 C7 8.67(9)
C16 O5 C8 C8A -115.86(8)
C19 O8 C20 C21 179.10(10)
C19 O8 C20 C22 -62.65(14)
C19 O8 C20 C23 61.38(14)
C19 N1 C8A C4A 52.24(12)
C19 N1 C8A C8 -69.49(11)
C19 N1 C8A C9 171.25(9)
C20 O8 C19 O9 -17.39(15)
C20 O8 C19 N1 165.30(9)
